data_2018234
loop_
_publ_author_name
'Jiang, Yun-Liang'
'Liu, Qing-Yan'
'Wang, Yu-Ling'

_publ_section_title
;
 Bis(\m-5-carboxybenzene-1,3-dicarboxylato-\k^2^<i>O</i>^1^:<i>O</i>^3^)bis[(2,2'-bi-1<i>H</i>-imidazole-\k^2^<i>N</i>^3^,<i>N</i>^3'^)zinc]
;
_journal_coeditor_code SU3071
_journal_issue 9
_journal_name_full 'Acta Crystallographica Section C'
_journal_page_first m297
_journal_page_last m300
_journal_paper_doi 10.1107/S0108270111031349
_journal_volume 67
_journal_year 2011
_chemical_formula_iupac '[Zn2 (C9 H4 O6)2 (C6 H6 N4)2]'
_chemical_formula_moiety 'C30 H20 N8 O12 Zn2'
_chemical_formula_sum 'C30 H20 N8 O12 Zn2'
_chemical_formula_weight 815.32
_chemical_name_systematic
;
Bis(\m-5-carboxybenzene-1,3-dicarboxylato-
\k^2^<i>O</i>^1^:<i>O</i>^3^)bis[(2,2'-bi-1<i>H</i>-imidazole-
\k^2^<i>N</i>^3^,<i>N</i>^3'^)zinc]
;
_space_group_IT_number 2
_space_group_name_Hall '-P 1'
_symmetry_cell_setting triclinic
_symmetry_space_group_name_Hall '-P 1'
_symmetry_space_group_name_H-M 'P -1'
_atom_sites_solution_hydrogens geom
_atom_sites_solution_primary direct
_atom_sites_solution_secondary difmap
_audit_creation_method SHELXL97
_cell_angle_alpha 106.5260(10)
_cell_angle_beta 97.6060(10)
_cell_angle_gamma 93.8610(10)
_cell_formula_units_Z 1
_cell_length_a 8.0458(4)
_cell_length_b 8.0633(4)
_cell_length_c 12.2332(7)
_cell_measurement_reflns_used 4639
_cell_measurement_temperature 296(2)
_cell_measurement_theta_max 28.28
_cell_measurement_theta_min 2.57
_cell_volume 749.54(7)
_computing_cell_refinement 'SAINT (Bruker, 2007)'
_computing_data_collection 'APEX2 (Bruker, 2007)'
_computing_data_reduction 'SAINT (Bruker, 2007)'
_computing_molecular_graphics
;
SHELXTL (Sheldrick, 2008) and DIAMOND (Brandenburg, 2005)
;
_computing_publication_material 'SHELXTL (Sheldrick, 2008)'
_computing_structure_refinement 'SHELXL97 (Sheldrick, 2008)'
_computing_structure_solution 'SHELXS97 (Sheldrick, 2008)'
_diffrn_ambient_temperature 296(2)
_diffrn_measured_fraction_theta_full 0.973
_diffrn_measured_fraction_theta_max 0.973
_diffrn_measurement_device_type 'Bruker APEXII CCD area-detector'
_diffrn_measurement_method \w
_diffrn_radiation_monochromator graphite
_diffrn_radiation_source 'fine-focus sealed tube'
_diffrn_radiation_type MoK\a
_diffrn_radiation_wavelength 0.71073
_diffrn_reflns_av_R_equivalents 0.0133
_diffrn_reflns_av_sigmaI/netI 0.0183
_diffrn_reflns_limit_h_max 10
_diffrn_reflns_limit_h_min -10
_diffrn_reflns_limit_k_max 10
_diffrn_reflns_limit_k_min -10
_diffrn_reflns_limit_l_max 15
_diffrn_reflns_limit_l_min -16
_diffrn_reflns_number 7095
_diffrn_reflns_theta_full 28.28
_diffrn_reflns_theta_max 28.28
_diffrn_reflns_theta_min 2.57
_diffrn_standards_decay_% 0
_diffrn_standards_number 0
_exptl_absorpt_coefficient_mu 1.684
_exptl_absorpt_correction_T_max 0.6880
_exptl_absorpt_correction_T_min 0.6064
_exptl_absorpt_correction_type multi-scan
_exptl_absorpt_process_details '(SADABS; Sheldrick, 1996)'
_exptl_crystal_colour colourless
_exptl_crystal_density_diffrn 1.806
_exptl_crystal_density_method 'not measured'
_exptl_crystal_description prism
_exptl_crystal_F_000 412
_exptl_crystal_size_max 0.33
_exptl_crystal_size_mid 0.27
_exptl_crystal_size_min 0.24
_refine_diff_density_max 0.303
_refine_diff_density_min -0.342
_refine_ls_extinction_method none
_refine_ls_goodness_of_fit_ref 1.009
_refine_ls_hydrogen_treatment constr
_refine_ls_matrix_type full
_refine_ls_number_parameters 235
_refine_ls_number_reflns 3628
_refine_ls_number_restraints 0
_refine_ls_restrained_S_all 1.009
_refine_ls_R_factor_all 0.0283
_refine_ls_R_factor_gt 0.0254
_refine_ls_shift/su_max 0.001
_refine_ls_shift/su_mean 0.000
_refine_ls_structure_factor_coef Fsqd
_refine_ls_weighting_details 'calc w = 1/[\s^2^(Fo^2^)+(0.0348P)^2^+0.3992P] where P=(Fo^2^+2Fc^2^)/3'
_refine_ls_weighting_scheme calc
_refine_ls_wR_factor_gt 0.0664
_refine_ls_wR_factor_ref 0.0681
_reflns_number_gt 3336
_reflns_number_total 3628
_reflns_threshold_expression I>2\s(I)
_cod_data_source_file su3071.cif
_cod_data_source_block I
_cod_database_code 2018234
_cod_database_fobs_code 2018234

loop_
_symmetry_equiv_pos_as_xyz
'x, y, z'
'-x, -y, -z'

loop_
_atom_site_type_symbol
_atom_site_label
_atom_site_fract_x
_atom_site_fract_y
_atom_site_fract_z
_atom_site_U_iso_or_equiv
_atom_site_adp_type
_atom_site_calc_flag
_atom_site_refinement_flags
_atom_site_occupancy
_atom_site_symmetry_multiplicity
Zn Zn1 0.28671(2) 0.06839(2) 0.265169(16) 0.03110(7) Uani d . 1 1
O O1 0.21061(17) 0.14318(16) 0.13195(11) 0.0383(3) Uani d . 1 1
O O2 0.40444(18) 0.36464(18) 0.22040(12) 0.0441(3) Uani d . 1 1
O O3 -0.1170(2) 0.12337(19) -0.24198(14) 0.0569(4) Uani d . 1 1
O O4 -0.1125(2) 0.35339(19) -0.30505(12) 0.0491(4) Uani d . 1 1
O O5 0.31641(17) 0.85381(16) -0.10009(11) 0.0392(3) Uani d . 1 1
H H5 0.3700 0.9495 -0.0867 0.059 Uiso calc R 1 1
O O6 0.46804(17) 0.86109(16) 0.06782(11) 0.0401(3) Uani d . 1 1
N N1 0.28368(19) 0.24056(19) 0.42654(13) 0.0340(3) Uani d . 1 1
N N2 0.4432(2) 0.3887(2) 0.59045(13) 0.0397(4) Uani d . 1 1
H H2A 0.5293 0.4242 0.6442 0.048 Uiso calc R 1 1
N N3 0.52406(18) 0.04750(18) 0.33745(11) 0.0308(3) Uani d . 1 1
N N4 0.72386(19) 0.1577(2) 0.48840(13) 0.0366(3) Uani d . 1 1
H H4A 0.7745 0.2192 0.5556 0.044 Uiso calc R 1 1
C C1 0.24078(19) 0.3700(2) 0.04570(13) 0.0247(3) Uani d . 1 1
C C2 0.11812(19) 0.2856(2) -0.04929(13) 0.0255(3) Uani d . 1 1
H H2 0.0674 0.1751 -0.0563 0.031 Uiso calc R 1 1
C C3 0.07123(18) 0.36608(19) -0.13366(13) 0.0236(3) Uani d . 1 1
C C4 0.14709(19) 0.5312(2) -0.12326(13) 0.0243(3) Uani d . 1 1
H H4 0.1144 0.5862 -0.1787 0.029 Uiso calc R 1 1
C C5 0.27222(18) 0.61388(19) -0.02960(13) 0.0239(3) Uani d . 1 1
C C6 0.31842(19) 0.5331(2) 0.05433(13) 0.0255(3) Uani d . 1 1
H H6 0.4020 0.5888 0.1167 0.031 Uiso calc R 1 1
C C7 0.2895(2) 0.2893(2) 0.14010(14) 0.0282(3) Uani d . 1 1
C C8 -0.0645(2) 0.2761(2) -0.23473(14) 0.0280(3) Uani d . 1 1
C C9 0.3607(2) 0.7880(2) -0.01567(14) 0.0274(3) Uani d . 1 1
C C10 0.4356(2) 0.2628(2) 0.49025(14) 0.0304(3) Uani d . 1 1
C C11 0.2899(3) 0.4498(3) 0.59140(19) 0.0502(5) Uani d . 1 1
H H11 0.2583 0.5375 0.6502 0.060 Uiso calc R 1 1
C C12 0.1916(3) 0.3585(3) 0.49023(19) 0.0457(5) Uani d . 1 1
H H12 0.0800 0.3734 0.4677 0.055 Uiso calc R 1 1
C C13 0.5634(2) 0.1594(2) 0.44343(14) 0.0292(3) Uani d . 1 1
C C14 0.7920(3) 0.0397(3) 0.40730(17) 0.0431(4) Uani d . 1 1
H H14 0.9023 0.0113 0.4141 0.052 Uiso calc R 1 1
C C15 0.6684(2) -0.0284(3) 0.31485(16) 0.0384(4) Uani d . 1 1
H H15 0.6797 -0.1128 0.2472 0.046 Uiso calc R 1 1

loop_
_atom_site_aniso_label
_atom_site_aniso_U_11
_atom_site_aniso_U_22
_atom_site_aniso_U_33
_atom_site_aniso_U_12
_atom_site_aniso_U_13
_atom_site_aniso_U_23
Zn1 0.03604(12) 0.02565(11) 0.02517(11) -0.00818(7) -0.01337(8) 0.00817(7)
O1 0.0496(7) 0.0319(6) 0.0312(6) -0.0056(5) -0.0100(5) 0.0155(5)
O2 0.0520(8) 0.0398(7) 0.0336(7) -0.0057(6) -0.0179(6) 0.0134(6)
O3 0.0623(9) 0.0379(8) 0.0579(9) -0.0275(7) -0.0259(8) 0.0178(7)
O4 0.0617(9) 0.0410(7) 0.0336(7) -0.0140(6) -0.0246(6) 0.0124(6)
O5 0.0489(7) 0.0308(6) 0.0332(7) -0.0148(5) -0.0109(5) 0.0146(5)
O6 0.0446(7) 0.0318(6) 0.0361(7) -0.0173(5) -0.0158(5) 0.0129(5)
N1 0.0363(7) 0.0301(7) 0.0307(7) -0.0043(6) -0.0017(6) 0.0062(6)
N2 0.0555(10) 0.0326(8) 0.0229(7) -0.0102(7) -0.0011(6) 0.0023(6)
N3 0.0363(7) 0.0303(7) 0.0204(6) -0.0024(6) -0.0083(5) 0.0060(5)
N4 0.0369(8) 0.0401(8) 0.0268(7) -0.0065(6) -0.0138(6) 0.0111(6)
C1 0.0254(7) 0.0258(7) 0.0213(7) 0.0012(6) -0.0007(6) 0.0066(6)
C2 0.0276(7) 0.0221(7) 0.0241(7) -0.0021(5) 0.0001(6) 0.0056(6)
C3 0.0242(7) 0.0233(7) 0.0193(7) -0.0027(5) -0.0010(5) 0.0030(5)
C4 0.0263(7) 0.0253(7) 0.0201(7) -0.0013(6) 0.0006(6) 0.0069(6)
C5 0.0241(7) 0.0230(7) 0.0218(7) -0.0033(5) 0.0006(5) 0.0047(5)
C6 0.0238(7) 0.0263(7) 0.0219(7) -0.0022(5) -0.0029(5) 0.0040(6)
C7 0.0329(8) 0.0265(7) 0.0241(7) 0.0040(6) -0.0008(6) 0.0078(6)
C8 0.0276(7) 0.0270(7) 0.0234(7) -0.0042(6) -0.0028(6) 0.0028(6)
C9 0.0285(7) 0.0249(7) 0.0259(7) -0.0036(6) -0.0003(6) 0.0065(6)
C10 0.0406(9) 0.0252(7) 0.0208(7) -0.0093(6) -0.0042(6) 0.0064(6)
C11 0.0689(14) 0.0376(10) 0.0414(11) 0.0011(10) 0.0183(10) 0.0042(9)
C12 0.0461(11) 0.0401(10) 0.0481(12) 0.0032(8) 0.0090(9) 0.0082(9)
C13 0.0351(8) 0.0277(7) 0.0208(7) -0.0080(6) -0.0082(6) 0.0091(6)
C14 0.0382(10) 0.0516(12) 0.0391(10) 0.0068(8) -0.0056(8) 0.0176(9)
C15 0.0436(10) 0.0403(10) 0.0295(9) 0.0074(8) -0.0033(7) 0.0108(7)

loop_
_atom_type_symbol
_atom_type_description
_atom_type_scat_dispersion_real
_atom_type_scat_dispersion_imag
_atom_type_scat_source
C C 0.0033 0.0016 'International Tables Vol C Tables 4.2.6.8 and 6.1.1.4'
H H 0.0000 0.0000 'International Tables Vol C Tables 4.2.6.8 and 6.1.1.4'
B B 0.0013 0.0007 'International Tables Vol C Tables 4.2.6.8 and 6.1.1.4'
F F 0.0171 0.0103 'International Tables Vol C Tables 4.2.6.8 and 6.1.1.4'
N N 0.0061 0.0033 'International Tables Vol C Tables 4.2.6.8 and 6.1.1.4'
O O 0.0106 0.0060 'International Tables Vol C Tables 4.2.6.8 and 6.1.1.4'
Zn Zn 0.2839 1.4301 'International Tables Vol C Tables 4.2.6.8 and 6.1.1.4'

loop_
_geom_angle_atom_site_label_1
_geom_angle_atom_site_label_2
_geom_angle_atom_site_label_3
_geom_angle_site_symmetry_1
_geom_angle_site_symmetry_3
_geom_angle
_geom_angle_publ_flag
O3 Zn1 O1 2 . 99.73(6) yes
O3 Zn1 N3 2 . 117.51(6) yes
O1 Zn1 N3 . . 130.27(6) yes
O3 Zn1 N1 2 . 107.73(7) yes
O1 Zn1 N1 . . 117.49(6) yes
N3 Zn1 N1 . . 82.69(6) yes
C7 O1 Zn1 . . 110.38(10) ?
C8 O3 Zn1 . 2 155.06(15) ?
C9 O5 H5 . . 109.5 ?
C10 N1 C12 . . 105.79(15) ?
C10 N1 Zn1 . . 109.47(12) ?
C12 N1 Zn1 . . 144.06(14) ?
C10 N2 C11 . . 107.41(16) ?
C10 N2 H2A . . 126.3 ?
C11 N2 H2A . . 126.3 ?
C13 N3 C15 . . 105.56(14) ?
C13 N3 Zn1 . . 110.63(12) ?
C15 N3 Zn1 . . 143.44(12) ?
C13 N4 C14 . . 106.96(15) ?
C13 N4 H4A . . 126.5 ?
C14 N4 H4A . . 126.5 ?
C6 C1 C2 . . 119.55(14) ?
C6 C1 C7 . . 119.03(13) ?
C2 C1 C7 . . 121.42(14) ?
C3 C2 C1 . . 120.22(14) ?
C3 C2 H2 . . 119.9 ?
C1 C2 H2 . . 119.9 ?
C4 C3 C2 . . 119.94(13) ?
C4 C3 C8 . . 120.03(13) ?
C2 C3 C8 . . 120.02(13) ?
C3 C4 C5 . . 119.79(14) ?
C3 C4 H4 . . 120.1 ?
C5 C4 H4 . . 120.1 ?
C6 C5 C4 . . 120.04(14) ?
C6 C5 C9 . . 117.82(13) ?
C4 C5 C9 . . 122.14(14) ?
C1 C6 C5 . . 120.45(13) ?
C1 C6 H6 . . 119.8 ?
C5 C6 H6 . . 119.8 ?
O2 C7 O1 . . 123.11(15) ?
O2 C7 C1 . . 119.52(15) ?
O1 C7 C1 . . 117.37(14) ?
O4 C8 O3 . . 124.78(15) ?
O4 C8 C3 . . 119.38(14) ?
O3 C8 C3 . . 115.81(14) ?
O6 C9 O5 . . 123.41(15) ?
O6 C9 C5 . . 121.76(14) ?
O5 C9 C5 . . 114.82(13) ?
N1 C10 N2 . . 110.87(17) ?
N1 C10 C13 . . 118.56(14) ?
N2 C10 C13 . . 130.53(16) ?
C12 C11 N2 . . 106.97(18) ?
C12 C11 H11 . . 126.5 ?
N2 C11 H11 . . 126.5 ?
C11 C12 N1 . . 108.98(19) ?
C11 C12 H12 . . 125.5 ?
N1 C12 H12 . . 125.5 ?
N3 C13 N4 . . 111.38(16) ?
N3 C13 C10 . . 118.26(14) ?
N4 C13 C10 . . 130.34(15) ?
C15 C14 N4 . . 107.08(17) ?
C15 C14 H14 . . 126.5 ?
N4 C14 H14 . . 126.5 ?
C14 C15 N3 . . 109.02(17) ?
C14 C15 H15 . . 125.5 ?
N3 C15 H15 . . 125.5 ?

loop_
_geom_bond_atom_site_label_1
_geom_bond_atom_site_label_2
_geom_bond_site_symmetry_2
_geom_bond_distance
_geom_bond_publ_flag
Zn1 O3 2 1.9232(14) yes
Zn1 O1 . 1.9337(12) yes
Zn1 N3 . 2.0343(14) yes
Zn1 N1 . 2.0696(15) yes
O1 C7 . 1.271(2) ?
O2 C7 . 1.239(2) ?
O3 C8 . 1.249(2) ?
O3 Zn1 2 1.9232(14) ?
O4 C8 . 1.236(2) ?
O5 C9 . 1.310(2) ?
O5 H5 . 0.8200 ?
O6 C9 . 1.222(2) ?
N1 C10 . 1.331(2) ?
N1 C12 . 1.374(2) ?
N2 C10 . 1.342(2) ?
N2 C11 . 1.360(3) ?
N2 H2A . 0.8600 ?
N3 C13 . 1.335(2) ?
N3 C15 . 1.372(2) ?
N4 C13 . 1.337(2) ?
N4 C14 . 1.367(3) ?
N4 H4A . 0.8600 ?
C1 C6 . 1.387(2) ?
C1 C2 . 1.394(2) ?
C1 C7 . 1.501(2) ?
C2 C3 . 1.393(2) ?
C2 H2 . 0.9300 ?
C3 C4 . 1.391(2) ?
C3 C8 . 1.508(2) ?
C4 C5 . 1.393(2) ?
C4 H4 . 0.9300 ?
C5 C6 . 1.389(2) ?
C5 C9 . 1.484(2) ?
C6 H6 . 0.9300 ?
C10 C13 . 1.443(3) ?
C11 C12 . 1.358(3) ?
C11 H11 . 0.9300 ?
C12 H12 . 0.9300 ?
C14 C15 . 1.359(3) ?
C14 H14 . 0.9300 ?
C15 H15 . 0.9300 ?

loop_
_geom_hbond_atom_site_label_D
_geom_hbond_atom_site_label_H
_geom_hbond_atom_site_label_A
_geom_hbond_site_symmetry_A
_geom_hbond_distance_DH
_geom_hbond_distance_HA
_geom_hbond_distance_DA
_geom_hbond_angle_DHA
_geom_hbond_publ_flag
O5 H5 O6 2_675 0.82 1.88 2.6859(17) 167 yes
N2 H2A O2 2_666 0.86 1.99 2.667(2) 135 yes
N4 H4A O4 1_656 0.86 1.82 2.6792(19) 178 yes
